data_7058824
loop_
_publ_author_name
'Semenov, Nikolay A.'
'Radiush, Ekaterina A.'
'Chulanova, Elena A.'
'Slawin, Alexandra M. Z.'
'Woollins, J. Derek'
'Kadilenko, Evgeny M.'
'Bagryanskaya, Irina Yu.'
'Irtegova, Irina G.'
'Bogomyakov, Artem S.'
'Shundrin, Leonid A.'
'Gritsan, Nina P.'
'Zibarev, Andrey V.'

_publ_section_title
;
 Design, synthesis and isolation of a new 1,2,5-selenadiazolidyl and
 structural and magnetic characterization of its alkali-metal salts
;
_journal_issue 41
_journal_name_full 'New Journal of Chemistry'
_journal_page_first 16331
_journal_paper_doi 10.1039/C9NJ04069B
_journal_volume 43
_journal_year 2019
_chemical_formula_moiety 'C18 H24 N6 Na O6 Se, C4 H8 O'
_chemical_formula_sum 'C22 H32 N6 Na O7 Se'
_chemical_formula_weight 594.48
_chemical_name_systematic 'sodium 5,6-dicyano-1,2,5-selenadiazolo[3,4-b]pyrazinidile, complex with 18-crown-6 and thf'
_space_group_crystal_system monoclinic
_space_group_IT_number 14
_space_group_name_Hall '-P 2yn'
_space_group_name_H-M_alt 'P 1 21/n 1'
_symmetry_space_group_name_Hall '-P 2yn'
_symmetry_space_group_name_H-M 'P 1 21/n 1'
_atom_sites_solution_hydrogens geom
_audit_creation_method SHELXL-2014/7
_audit_update_record
;
2019-05-22 deposited with the CCDC.    2019-09-12 downloaded from the CCDC.
;
_cell_angle_alpha 90
_cell_angle_beta 90.426(3)
_cell_angle_gamma 90
_cell_formula_units_Z 4
_cell_length_a 8.7796(7)
_cell_length_b 14.7106(10)
_cell_length_c 22.4551(19)
_cell_measurement_reflns_used 9964
_cell_measurement_temperature 200(2)
_cell_measurement_theta_max 26.22
_cell_measurement_theta_min 2.48
_cell_volume 2900.1(4)
_computing_cell_refinement 'Bruker SAINT'
_computing_data_collection 'Bruker APEX2'
_computing_data_reduction 'Bruker SAINT'
_computing_molecular_graphics 'Bruker SHELXTL'
_computing_publication_material 'Bruker SHELXTL'
_computing_structure_refinement 'SHELXL-2014/7 (Sheldrick, 2014)'
_computing_structure_solution 'SHELXS-97 (Sheldrick, 2008)'
_diffrn_ambient_temperature 200(2)
_diffrn_measured_fraction_theta_full 0.999
_diffrn_measured_fraction_theta_max 0.999
_diffrn_measurement_device_type 'Bruker APEX-II CCD'
_diffrn_measurement_method '\f and \w scans'
_diffrn_radiation_type MoK\a
_diffrn_radiation_wavelength 0.71073
_diffrn_reflns_av_R_equivalents 0.0523
_diffrn_reflns_av_unetI/netI 0.0317
_diffrn_reflns_Laue_measured_fraction_full 0.999
_diffrn_reflns_Laue_measured_fraction_max 0.999
_diffrn_reflns_limit_h_max 11
_diffrn_reflns_limit_h_min -11
_diffrn_reflns_limit_k_max 19
_diffrn_reflns_limit_k_min -17
_diffrn_reflns_limit_l_max 29
_diffrn_reflns_limit_l_min -29
_diffrn_reflns_number 57566
_diffrn_reflns_point_group_measured_fraction_full 0.999
_diffrn_reflns_point_group_measured_fraction_max 0.999
_diffrn_reflns_theta_full 25.242
_diffrn_reflns_theta_max 27.544
_diffrn_reflns_theta_min 2.282
_diffrn_source 'sealed tube'
_exptl_absorpt_coefficient_mu 1.358
_exptl_absorpt_correction_T_max 0.9281
_exptl_absorpt_correction_T_min 0.8023
_exptl_absorpt_correction_type multi-scan
_exptl_absorpt_process_details SADABS
_exptl_crystal_colour black
_exptl_crystal_density_diffrn 1.362
_exptl_crystal_density_method 'not measured'
_exptl_crystal_description block
_exptl_crystal_F_000 1228
_exptl_crystal_size_max 0.500
_exptl_crystal_size_mid 0.120
_exptl_crystal_size_min 0.100
_refine_diff_density_max 0.414
_refine_diff_density_min -0.331
_refine_diff_density_rms 0.050
_refine_ls_extinction_method none
_refine_ls_goodness_of_fit_ref 1.043
_refine_ls_hydrogen_treatment constr
_refine_ls_matrix_type full
_refine_ls_number_parameters 344
_refine_ls_number_reflns 6694
_refine_ls_number_restraints 6
_refine_ls_restrained_S_all 1.052
_refine_ls_R_factor_all 0.0681
_refine_ls_R_factor_gt 0.0366
_refine_ls_shift/su_max 0.001
_refine_ls_shift/su_mean 0.000
_refine_ls_structure_factor_coef Fsqd
_refine_ls_weighting_details 'w=1/[\s^2^(Fo^2^)+(0.0359P)^2^+1.5311P] where P=(Fo^2^+2Fc^2^)/3'
_refine_ls_weighting_scheme calc
_refine_ls_wR_factor_gt 0.0801
_refine_ls_wR_factor_ref 0.0925
_reflns_Friedel_coverage 0.000
_reflns_number_gt 4650
_reflns_number_total 6694
_reflns_threshold_expression 'I > 2\s(I)'
_cod_data_source_file c9nj04069b2.cif
_cod_data_source_block 3
_cod_depositor_comments 'Adding full bibliography for 7058822--7058825.cif.'
_cod_database_code 7058824
_shelx_shelxl_version_number 2014/7
_shelx_space_group_comment
;
The symmetry employed for this shelxl refinement is uniquely defined
by the following loop, which should always be used as a source of
symmetry information in preference to the above space-group names.
They are only intended as comments.
;
_shelx_estimated_absorpt_t_min 0.550
_shelx_estimated_absorpt_t_max 0.876

loop_
_space_group_symop_operation_xyz
'x, y, z'
'-x+1/2, y+1/2, -z+1/2'
'-x, -y, -z'
'x-1/2, -y-1/2, z-1/2'

loop_
_atom_site_label
_atom_site_type_symbol
_atom_site_fract_x
_atom_site_fract_y
_atom_site_fract_z
_atom_site_U_iso_or_equiv
_atom_site_adp_type
_atom_site_occupancy
_atom_site_site_symmetry_order
_atom_site_calc_flag
_atom_site_refinement_flags_posn
_atom_site_refinement_flags_adp
_atom_site_refinement_flags_occupancy
_atom_site_disorder_assembly
_atom_site_disorder_group
Se1 Se 0.26040(3) 0.71143(2) 0.22144(2) 0.04157(9) Uani 1 1 d . . . . .
Na1 Na 0.25645(10) 0.96082(5) 0.25399(4) 0.0409(2) Uani 1 1 d . . . . .
C6 C -0.1423(3) 0.80081(18) 0.43404(11) 0.0505(6) Uani 1 1 d . . . . .
O5 O 0.36959(18) 0.97245(12) 0.36905(7) 0.0468(4) Uani 1 1 d . . . . .
O6 O 0.08935(18) 1.05692(12) 0.34861(8) 0.0487(4) Uani 1 1 d . . . . .
O1 O -0.04303(19) 1.01261(11) 0.24012(8) 0.0485(4) Uani 1 1 d . . . . .
O2 O 0.13864(19) 0.95686(13) 0.14503(7) 0.0515(4) Uani 1 1 d . . . . .
O3 O 0.41302(18) 0.86885(11) 0.16620(7) 0.0432(4) Uani 1 1 d . . . . .
O4 O 0.55218(18) 0.91666(10) 0.27297(7) 0.0410(4) Uani 1 1 d . . . . .
N1 N 0.1682(2) 0.62052(11) 0.26163(8) 0.0387(4) Uani 1 1 d . . . . .
C1 C 0.0887(2) 0.65928(13) 0.30451(9) 0.0319(5) Uani 1 1 d . . . . .
N3 N 0.0056(2) 0.60940(12) 0.34329(8) 0.0387(4) Uani 1 1 d . . . . .
N4 N 0.0186(2) 0.80663(12) 0.34986(9) 0.0395(5) Uani 1 1 d . . . . .
C2 C 0.0950(2) 0.75892(14) 0.30783(10) 0.0327(5) Uani 1 1 d . . . . .
N2 N 0.1803(2) 0.80030(11) 0.26763(9) 0.0400(4) Uani 1 1 d . . . . .
C3 C -0.0663(3) 0.65920(15) 0.38455(10) 0.0373(5) Uani 1 1 d . . . . .
C4 C -0.0600(3) 0.75404(16) 0.38764(10) 0.0368(5) Uani 1 1 d . . . . .
N6 N -0.2095(3) 0.8375(2) 0.46994(11) 0.0752(8) Uani 1 1 d . . . . .
C16 C 0.3082(3) 1.0373(2) 0.40900(12) 0.0562(7) Uani 1 1 d . . . . .
H24 H 0.3406 1.0993 0.3975 0.067 Uiso 1 1 calc R U . . .
H25 H 0.3452 1.0252 0.4500 0.067 Uiso 1 1 calc R U . . .
C17 C 0.1390(3) 1.0302(2) 0.40642(12) 0.0564(7) Uani 1 1 d . . . . .
H22 H 0.1072 0.9669 0.4145 0.068 Uiso 1 1 calc R U . . .
H23 H 0.0931 1.0702 0.4369 0.068 Uiso 1 1 calc R U . . .
C18 C -0.0699(3) 1.04486(19) 0.34203(12) 0.0523(7) Uani 1 1 d . . . . .
H21 H -0.1242 1.0829 0.3714 0.063 Uiso 1 1 calc R U . . .
H20 H -0.0969 0.9805 0.3493 0.063 Uiso 1 1 calc R U . . .
C7 C -0.1158(3) 1.07124(17) 0.28081(12) 0.0508(6) Uani 1 1 d . . . . .
H18 H -0.2277 1.0664 0.2762 0.061 Uiso 1 1 calc R U . . .
H19 H -0.0858 1.1350 0.2730 0.061 Uiso 1 1 calc R U . . .
C8 C -0.0731(3) 1.0388(2) 0.18030(13) 0.0649(8) Uani 1 1 d . . . . .
H17 H -0.0182 1.0958 0.1710 0.078 Uiso 1 1 calc R U . . .
H16 H -0.1836 1.0497 0.1746 0.078 Uiso 1 1 calc R U . . .
C9 C -0.0221(3) 0.9654(3) 0.14027(13) 0.0690(9) Uani 1 1 d . . . . .
H15 H -0.0713 0.9074 0.1515 0.083 Uiso 1 1 calc R U . . .
H14 H -0.0512 0.9799 0.0987 0.083 Uiso 1 1 calc R U . . .
C10 C 0.1938(3) 0.8891(2) 0.10558(11) 0.0551(7) Uani 1 1 d . . . . .
H12 H 0.1568 0.9014 0.0646 0.066 Uiso 1 1 calc R U . . .
H13 H 0.1560 0.8286 0.1179 0.066 Uiso 1 1 calc R U . . .
C11 C 0.3633(3) 0.8904(2) 0.10722(11) 0.0531(7) Uani 1 1 d . . . . .
H10 H 0.4040 0.8453 0.0787 0.064 Uiso 1 1 calc R U . . .
H11 H 0.4010 0.9512 0.0957 0.064 Uiso 1 1 calc R U . . .
C12 C 0.5736(3) 0.87577(17) 0.17146(11) 0.0465(6) Uani 1 1 d . . . . .
H8 H 0.6066 0.9383 0.1617 0.056 Uiso 1 1 calc R U . . .
H9 H 0.6229 0.8333 0.1434 0.056 Uiso 1 1 calc R U . . .
C13 C 0.6189(3) 0.85299(16) 0.23364(11) 0.0454(6) Uani 1 1 d . . . . .
H6 H 0.5842 0.7908 0.2436 0.054 Uiso 1 1 calc R U . . .
H7 H 0.7313 0.8549 0.2377 0.054 Uiso 1 1 calc R U . . .
C14 C 0.5857(3) 0.89516(19) 0.33296(12) 0.0525(7) Uani 1 1 d . . . . .
H4 H 0.6969 0.8872 0.3383 0.063 Uiso 1 1 calc R U . . .
H5 H 0.5350 0.8375 0.3440 0.063 Uiso 1 1 calc R U . . .
C15 C 0.5307(3) 0.9704(2) 0.37201(12) 0.0566(7) Uani 1 1 d . . . . .
H2 H 0.5648 0.9600 0.4136 0.068 Uiso 1 1 calc R U . . .
H3 H 0.5728 1.0292 0.3584 0.068 Uiso 1 1 calc R U . . .
C5 C -0.1537(3) 0.60929(18) 0.42759(11) 0.0502(6) Uani 1 1 d . . . . .
N5 N -0.2236(3) 0.56924(19) 0.46118(10) 0.0758(8) Uani 1 1 d . . . . .
O1T O 0.2138(14) 0.2334(10) -0.0503(3) 0.154(6) Uani 0.54(2) 1 d . . P A 1
O1T' O 0.298(2) 0.2655(13) -0.0159(10) 0.227(10) Uani 0.46(2) 1 d . . P A 2
C4T C 0.1431(18) 0.2940(7) -0.0152(8) 0.313(8) Uani 1 1 d . . . . .
H1T H 0.0437 0.3113 -0.0329 0.376 Uiso 1 1 calc R U . A 1
H2T H 0.2060 0.3495 -0.0109 0.376 Uiso 1 1 calc R U . A 1
C3T C 0.1208(10) 0.2522(9) 0.0421(4) 0.228(5) Uani 1 1 d . U . . .
H3T H 0.0120 0.2535 0.0534 0.273 Uiso 1 1 calc R U . . .
H4T H 0.1813 0.2836 0.0733 0.273 Uiso 1 1 calc R U . . .
C2T C 0.1718(7) 0.1616(5) 0.0345(3) 0.155(2) Uani 1 1 d . . . . .
H5T H 0.2237 0.1386 0.0708 0.185 Uiso 1 1 calc R U . . .
H6T H 0.0865 0.1205 0.0239 0.185 Uiso 1 1 calc R U . . .
C1T C 0.2734(8) 0.1711(4) -0.0127(3) 0.1326(19) Uani 1 1 d . . . . .
H7T H 0.3741 0.1915 0.0022 0.159 Uiso 1 1 calc R U . A 1
H8T H 0.2866 0.1122 -0.0334 0.159 Uiso 1 1 calc R U . A 1

loop_
_atom_site_aniso_label
_atom_site_aniso_U_11
_atom_site_aniso_U_22
_atom_site_aniso_U_33
_atom_site_aniso_U_23
_atom_site_aniso_U_13
_atom_site_aniso_U_12
Se1 0.04708(14) 0.02412(11) 0.05379(15) -0.00022(10) 0.02012(10) -0.00041(10)
Na1 0.0471(5) 0.0236(4) 0.0519(5) 0.0024(4) 0.0042(4) -0.0039(3)
C6 0.0545(16) 0.0547(16) 0.0423(14) -0.0112(12) 0.0033(12) 0.0032(13)
O5 0.0404(9) 0.0548(10) 0.0452(10) -0.0107(8) 0.0024(7) -0.0045(8)
O6 0.0410(10) 0.0476(10) 0.0576(11) 0.0002(8) 0.0048(8) -0.0058(8)
O1 0.0438(10) 0.0490(10) 0.0528(11) 0.0060(8) 0.0028(8) 0.0058(8)
O2 0.0406(10) 0.0706(12) 0.0434(10) 0.0026(9) 0.0012(7) -0.0043(9)
O3 0.0444(9) 0.0455(9) 0.0398(9) 0.0026(7) 0.0057(7) -0.0052(8)
O4 0.0413(9) 0.0358(8) 0.0459(10) 0.0001(7) 0.0040(7) 0.0033(7)
N1 0.0449(11) 0.0227(9) 0.0486(11) 0.0002(8) 0.0157(9) -0.0002(8)
C1 0.0328(12) 0.0263(11) 0.0365(12) -0.0009(9) 0.0019(9) 0.0006(8)
N3 0.0470(11) 0.0320(10) 0.0372(10) -0.0017(8) 0.0085(9) -0.0056(8)
N4 0.0455(11) 0.0302(10) 0.0428(11) -0.0058(8) 0.0054(9) 0.0029(8)
C2 0.0329(11) 0.0249(10) 0.0401(12) -0.0033(9) 0.0020(10) 0.0021(8)
N2 0.0466(11) 0.0232(9) 0.0506(12) -0.0017(8) 0.0117(9) 0.0001(8)
C3 0.0407(13) 0.0402(13) 0.0309(12) -0.0019(9) 0.0029(10) -0.0054(10)
C4 0.0355(12) 0.0427(12) 0.0321(12) -0.0081(10) 0.0016(10) 0.0030(10)
N6 0.0784(18) 0.089(2) 0.0581(15) -0.0308(14) 0.0160(13) 0.0120(15)
C16 0.0598(18) 0.0617(17) 0.0470(15) -0.0160(13) -0.0004(13) -0.0015(14)
C17 0.0557(17) 0.0669(18) 0.0467(16) -0.0159(13) 0.0087(13) 0.0007(14)
C18 0.0398(14) 0.0528(15) 0.0645(18) -0.0056(13) 0.0142(12) 0.0006(12)
C7 0.0346(13) 0.0390(13) 0.0788(19) 0.0038(13) 0.0081(12) 0.0028(10)
C8 0.0433(16) 0.088(2) 0.0630(19) 0.0138(17) -0.0056(13) 0.0114(15)
C9 0.0428(16) 0.109(3) 0.0555(18) -0.0019(18) -0.0083(13) 0.0003(16)
C10 0.0598(17) 0.0698(18) 0.0357(14) 0.0016(13) -0.0002(12) -0.0080(14)
C11 0.0589(17) 0.0661(17) 0.0344(13) -0.0018(12) 0.0091(12) -0.0003(13)
C12 0.0425(14) 0.0455(14) 0.0517(15) -0.0027(11) 0.0142(11) 0.0047(11)
C13 0.0383(13) 0.0355(12) 0.0624(16) -0.0028(11) 0.0062(11) 0.0045(10)
C14 0.0419(14) 0.0615(16) 0.0540(16) 0.0047(13) -0.0054(12) 0.0033(12)
C15 0.0442(15) 0.0745(19) 0.0509(16) -0.0085(14) -0.0050(12) -0.0060(13)
C5 0.0611(17) 0.0563(16) 0.0334(13) -0.0082(11) 0.0083(12) -0.0119(13)
N5 0.096(2) 0.0859(19) 0.0455(14) -0.0061(13) 0.0237(13) -0.0312(16)
O1T 0.183(10) 0.209(11) 0.070(4) 0.001(5) -0.023(4) 0.080(8)
O1T' 0.234(15) 0.254(19) 0.192(17) 0.004(12) 0.020(13) -0.156(14)
C4T 0.38(2) 0.144(8) 0.42(2) 0.053(11) 0.022(19) 0.136(11)
C3T 0.150(6) 0.343(12) 0.190(7) -0.130(8) 0.015(5) 0.103(7)
C2T 0.126(5) 0.216(8) 0.122(5) 0.037(5) 0.002(4) -0.018(5)
C1T 0.139(5) 0.139(5) 0.120(5) -0.030(4) 0.024(4) 0.048(4)

loop_
_atom_type_symbol
_atom_type_description
_atom_type_scat_dispersion_real
_atom_type_scat_dispersion_imag
_atom_type_scat_source
C C 0.0033 0.0016 'International Tables Vol C Tables 4.2.6.8 and 6.1.1.4'
H H 0.0000 0.0000 'International Tables Vol C Tables 4.2.6.8 and 6.1.1.4'
N N 0.0061 0.0033 'International Tables Vol C Tables 4.2.6.8 and 6.1.1.4'
O O 0.0106 0.0060 'International Tables Vol C Tables 4.2.6.8 and 6.1.1.4'
Na Na 0.0362 0.0249 'International Tables Vol C Tables 4.2.6.8 and 6.1.1.4'
Se Se -0.0929 2.2259 'International Tables Vol C Tables 4.2.6.8 and 6.1.1.4'

loop_
_geom_angle_atom_site_label_1
_geom_angle_atom_site_label_2
_geom_angle_atom_site_label_3
_geom_angle
_geom_angle_site_symmetry_1
_geom_angle_site_symmetry_3
N1 Se1 N2 94.06(8) . .
N1 Na1 N2 178.94(8) 2 .
N1 Na1 O2 89.60(7) 2 .
N2 Na1 O2 89.39(7) . .
N1 Na1 O4 89.61(6) 2 .
N2 Na1 O4 90.65(6) . .
O2 Na1 O4 120.49(6) . .
N1 Na1 O1 88.69(6) 2 .
N2 Na1 O1 91.10(6) . .
O2 Na1 O1 62.34(6) . .
O4 Na1 O1 176.69(6) . .
N1 Na1 O3 103.27(6) 2 .
N2 Na1 O3 75.97(6) . .
O2 Na1 O3 61.56(5) . .
O4 Na1 O3 60.89(5) . .
O1 Na1 O3 122.29(6) . .
N1 Na1 O5 88.80(7) 2 .
N2 Na1 O5 92.23(7) . .
O2 Na1 O5 177.03(6) . .
O4 Na1 O5 62.00(5) . .
O1 Na1 O5 115.12(6) . .
O3 Na1 O5 121.27(6) . .
N1 Na1 O6 77.37(6) 2 .
N2 Na1 O6 103.40(6) . .
O2 Na1 O6 118.85(6) . .
O4 Na1 O6 118.87(6) . .
O1 Na1 O6 57.96(5) . .
O3 Na1 O6 179.28(6) . .
O5 Na1 O6 58.33(5) . .
N6 C6 C4 178.7(3) . .
C15 O5 C16 111.63(19) . .
C15 O5 Na1 113.21(14) . .
C16 O5 Na1 119.78(15) . .
C18 O6 C17 110.90(19) . .
C18 O6 Na1 111.14(14) . .
C17 O6 Na1 111.97(14) . .
C7 O1 C8 111.3(2) . .
C7 O1 Na1 122.14(14) . .
C8 O1 Na1 110.67(14) . .
C10 O2 C9 111.0(2) . .
C10 O2 Na1 117.30(15) . .
C9 O2 Na1 116.64(15) . .
C12 O3 C11 111.02(18) . .
C12 O3 Na1 113.88(13) . .
C11 O3 Na1 113.76(14) . .
C14 O4 C13 111.22(18) . .
C14 O4 Na1 113.37(13) . .
C13 O4 Na1 117.46(13) . .
C1 N1 Se1 106.56(13) . .
C1 N1 Na1 131.12(14) . 2_545
Se1 N1 Na1 120.81(9) . 2_545
N1 C1 N3 121.59(18) . .
N1 C1 C2 116.59(19) . .
N3 C1 C2 121.83(19) . .
C3 N3 C1 113.95(18) . .
C4 N4 C2 113.59(18) . .
N2 C2 N4 121.38(18) . .
N2 C2 C1 116.41(19) . .
N4 C2 C1 122.2(2) . .
C2 N2 Se1 106.38(13) . .
C2 N2 Na1 132.64(14) . .
Se1 N2 Na1 120.71(9) . .
N3 C3 C4 124.1(2) . .
N3 C3 C5 116.1(2) . .
C4 C3 C5 119.8(2) . .
N4 C4 C3 124.3(2) . .
N4 C4 C6 116.3(2) . .
C3 C4 C6 119.4(2) . .
O5 C16 C17 108.1(2) . .
O5 C16 H24 110.1 . .
C17 C16 H24 110.1 . .
O5 C16 H25 110.1 . .
C17 C16 H25 110.1 . .
H24 C16 H25 108.4 . .
O6 C17 C16 108.4(2) . .
O6 C17 H22 110.0 . .
C16 C17 H22 110.0 . .
O6 C17 H23 110.0 . .
C16 C17 H23 110.0 . .
H22 C17 H23 108.4 . .
O6 C18 C7 109.0(2) . .
O6 C18 H21 109.9 . .
C7 C18 H21 109.9 . .
O6 C18 H20 109.9 . .
C7 C18 H20 109.9 . .
H21 C18 H20 108.3 . .
O1 C7 C18 108.6(2) . .
O1 C7 H18 110.0 . .
C18 C7 H18 110.0 . .
O1 C7 H19 110.0 . .
C18 C7 H19 110.0 . .
H18 C7 H19 108.4 . .
O1 C8 C9 108.8(2) . .
O1 C8 H17 109.9 . .
C9 C8 H17 109.9 . .
O1 C8 H16 109.9 . .
C9 C8 H16 109.9 . .
H17 C8 H16 108.3 . .
O2 C9 C8 109.0(2) . .
O2 C9 H15 109.9 . .
C8 C9 H15 109.9 . .
O2 C9 H14 109.9 . .
C8 C9 H14 109.9 . .
H15 C9 H14 108.3 . .
O2 C10 C11 108.7(2) . .
O2 C10 H12 109.9 . .
C11 C10 H12 109.9 . .
O2 C10 H13 109.9 . .
C11 C10 H13 109.9 . .
H12 C10 H13 108.3 . .
O3 C11 C10 108.6(2) . .
O3 C11 H10 110.0 . .
C10 C11 H10 110.0 . .
O3 C11 H11 110.0 . .
C10 C11 H11 110.0 . .
H10 C11 H11 108.3 . .
O3 C12 C13 108.75(19) . .
O3 C12 H8 109.9 . .
C13 C12 H8 109.9 . .
O3 C12 H9 109.9 . .
C13 C12 H9 109.9 . .
H8 C12 H9 108.3 . .
O4 C13 C12 109.08(19) . .
O4 C13 H6 109.9 . .
C12 C13 H6 109.9 . .
O4 C13 H7 109.9 . .
C12 C13 H7 109.9 . .
H6 C13 H7 108.3 . .
O4 C14 C15 109.1(2) . .
O4 C14 H4 109.9 . .
C15 C14 H4 109.9 . .
O4 C14 H5 109.9 . .
C15 C14 H5 109.9 . .
H4 C14 H5 108.3 . .
O5 C15 C14 108.4(2) . .
O5 C15 H2 110.0 . .
C14 C15 H2 110.0 . .
O5 C15 H3 110.0 . .
C14 C15 H3 110.0 . .
H2 C15 H3 108.4 . .
N5 C5 C3 179.3(3) . .
C4T O1T C1T 105.2(8) . .
C1T O1T' C4T 98.2(9) . .
O1T C4T C3T 107.9(7) . .
C3T C4T O1T' 91.1(13) . .
O1T C4T H1T 110.1 . .
C3T C4T H1T 110.1 . .
O1T C4T H2T 110.1 . .
C3T C4T H2T 110.1 . .
H1T C4T H2T 108.4 . .
C4T C3T C2T 104.4(6) . .
C4T C3T H3T 110.9 . .
C2T C3T H3T 110.9 . .
C4T C3T H4T 110.9 . .
C2T C3T H4T 110.9 . .
H3T C3T H4T 108.9 . .
C1T C2T C3T 101.7(6) . .
C1T C2T H5T 111.4 . .
C3T C2T H5T 111.4 . .
C1T C2T H6T 111.4 . .
C3T C2T H6T 111.4 . .
H5T C2T H6T 109.3 . .
O1T' C1T C2T 103.6(8) . .
O1T C1T C2T 107.2(6) . .
O1T C1T H7T 110.3 . .
C2T C1T H7T 110.3 . .
O1T C1T H8T 110.3 . .
C2T C1T H8T 110.3 . .
H7T C1T H8T 108.5 . .

loop_
_geom_bond_atom_site_label_1
_geom_bond_atom_site_label_2
_geom_bond_distance
_geom_bond_site_symmetry_2
Se1 N1 1.8079(17) .
Se1 N2 1.8140(18) .
Na1 N1 2.4663(19) 2
Na1 N2 2.4740(19) .
Na1 O2 2.6498(19) .
Na1 O4 2.7071(18) .
Na1 O1 2.7529(19) .
Na1 O3 2.7652(18) .
Na1 O5 2.7665(19) .
Na1 O6 2.9515(19) .
C6 N6 1.139(3) .
C6 C4 1.446(3) .
O5 C15 1.416(3) .
O5 C16 1.419(3) .
O6 C18 1.416(3) .
O6 C17 1.422(3) .
O1 C7 1.413(3) .
O1 C8 1.420(3) .
O2 C10 1.421(3) .
O2 C9 1.420(3) .
O3 C12 1.417(3) .
O3 C11 1.427(3) .
O4 C14 1.413(3) .
O4 C13 1.417(3) .
N1 C1 1.323(3) .
N1 Na1 2.4663(19) 2_545
C1 N3 1.356(3) .
C1 C2 1.469(3) .
N3 C3 1.342(3) .
N4 C4 1.343(3) .
N4 C2 1.357(3) .
C2 N2 1.325(3) .
C3 C4 1.398(3) .
C3 C5 1.440(3) .
C16 C17 1.490(4) .
C16 H24 0.9900 .
C16 H25 0.9900 .
C17 H22 0.9900 .
C17 H23 0.9900 .
C18 C7 1.481(4) .
C18 H21 0.9900 .
C18 H20 0.9900 .
C7 H18 0.9900 .
C7 H19 0.9900 .
C8 C9 1.476(4) .
C8 H17 0.9900 .
C8 H16 0.9900 .
C9 H15 0.9900 .
C9 H14 0.9900 .
C10 C11 1.489(4) .
C10 H12 0.9900 .
C10 H13 0.9900 .
C11 H10 0.9900 .
C11 H11 0.9900 .
C12 C13 1.487(4) .
C12 H8 0.9900 .
C12 H9 0.9900 .
C13 H6 0.9900 .
C13 H7 0.9900 .
C14 C15 1.494(4) .
C14 H4 0.9900 .
C14 H5 0.9900 .
C15 H2 0.9900 .
C15 H3 0.9900 .
C5 N5 1.140(3) .
O1T C4T 1.345(14) .
O1T C1T 1.350(9) .
O1T' C1T 1.408(16) .
O1T' C4T 1.42(2) .
C4T C3T 1.442(13) .
C4T H1T 0.9900 .
C4T H2T 0.9900 .
C3T C2T 1.416(11) .
C3T H3T 0.9900 .
C3T H4T 0.9900 .
C2T C1T 1.398(7) .
C2T H5T 0.9900 .
C2T H6T 0.9900 .
C1T H7T 0.9900 .
C1T H8T 0.9900 .

loop_
_geom_torsion_atom_site_label_1
_geom_torsion_atom_site_label_2
_geom_torsion_atom_site_label_3
_geom_torsion_atom_site_label_4
_geom_torsion
_geom_torsion_site_symmetry_1
_geom_torsion_site_symmetry_4
N2 Se1 N1 C1 -0.22(17) . .
N2 Se1 N1 Na1 -167.70(12) . 2_545
Se1 N1 C1 N3 -179.83(17) . .
Na1 N1 C1 N3 -14.1(3) 2_545 .
Se1 N1 C1 C2 0.3(2) . .
Na1 N1 C1 C2 165.99(15) 2_545 .
N1 C1 N3 C3 179.0(2) . .
C2 C1 N3 C3 -1.1(3) . .
C4 N4 C2 N2 -178.9(2) . .
C4 N4 C2 C1 0.7(3) . .
N1 C1 C2 N2 -0.3(3) . .
N3 C1 C2 N2 179.9(2) . .
N1 C1 C2 N4 -179.9(2) . .
N3 C1 C2 N4 0.2(3) . .
N4 C2 N2 Se1 179.70(17) . .
C1 C2 N2 Se1 0.1(2) . .
N4 C2 N2 Na1 5.8(3) . .
C1 C2 N2 Na1 -173.83(15) . .
N1 Se1 N2 C2 0.08(17) . .
N1 Se1 N2 Na1 174.87(12) . .
C1 N3 C3 C4 1.1(3) . .
C1 N3 C3 C5 -178.8(2) . .
C2 N4 C4 C3 -0.8(3) . .
C2 N4 C4 C6 179.2(2) . .
N3 C3 C4 N4 -0.1(4) . .
C5 C3 C4 N4 179.7(2) . .
N3 C3 C4 C6 179.9(2) . .
C5 C3 C4 C6 -0.3(4) . .
C15 O5 C16 C17 -175.8(2) . .
Na1 O5 C16 C17 48.5(3) . .
C18 O6 C17 C16 175.5(2) . .
Na1 O6 C17 C16 50.8(2) . .
O5 C16 C17 O6 -65.5(3) . .
C17 O6 C18 C7 -178.6(2) . .
Na1 O6 C18 C7 -53.3(2) . .
C8 O1 C7 C18 -175.5(2) . .
Na1 O1 C7 C18 -41.6(2) . .
O6 C18 C7 O1 62.7(3) . .
C7 O1 C8 C9 -168.4(2) . .
Na1 O1 C8 C9 52.3(3) . .
C10 O2 C9 C8 -177.9(2) . .
Na1 O2 C9 C8 44.2(3) . .
O1 C8 C9 O2 -65.0(3) . .
C9 O2 C10 C11 173.5(2) . .
Na1 O2 C10 C11 -48.9(2) . .
C12 O3 C11 C10 -175.6(2) . .
Na1 O3 C11 C10 -45.6(2) . .
O2 C10 C11 O3 61.9(3) . .
C11 O3 C12 C13 179.8(2) . .
Na1 O3 C12 C13 49.9(2) . .
C14 O4 C13 C12 177.0(2) . .
Na1 O4 C13 C12 44.1(2) . .
O3 C12 C13 O4 -61.9(2) . .
C13 O4 C14 C15 172.6(2) . .
Na1 O4 C14 C15 -52.4(2) . .
C16 O5 C15 C14 175.0(2) . .
Na1 O5 C15 C14 -46.3(3) . .
O4 C14 C15 O5 66.7(3) . .
C1T O1T C4T C3T -17.7(19) . .
C1T O1T' C4T C3T 60.3(15) . .
O1T C4T C3T C2T -5.1(18) . .
O1T' C4T C3T C2T -52.8(15) . .
C4T C3T C2T C1T 24.7(12) . .
C4T O1T' C1T C2T -49.3(16) . .
C4T O1T C1T C2T 34.9(15) . .
C3T C2T C1T O1T' 14.6(13) . .
C3T C2T C1T O1T -37.3(10) . .
